data_7216139
loop_
_publ_author_name
'Lorbach, Andreas'
'Maverick, Emily'
'Carreras, Abel'
'Alemany, Pere'
'Wu, Guang'
'Garcia-Garibay, Miguel A'
'Bazan, Guillermo C.'

_publ_section_title
;
 A fullerene-carbene adduct as a crystalline molecular rotor: remarkable
 behavior of a spherically-shaped rotator.
;
_journal_issue 25
_journal_name_full 'Physical chemistry chemical physics : PCCP'
_journal_page_first 12980
_journal_page_last 12986
_journal_paper_doi 10.1039/c4cp01036a
_journal_volume 16
_journal_year 2014
_chemical_formula_moiety 'C87 H36 N2'
_chemical_formula_sum 'C87 H36 N2'
_chemical_formula_weight 1109.18
_chemical_melting_point 'Decomposition >500 C'
_chemical_name_common IDipp-C60
_chemical_name_systematic
; 
 1,3-bis(diisopropylphenyl)imidazol-2-ylidene-C60 adduct 
;
_space_group_IT_number 62
_symmetry_cell_setting orthorhombic
_symmetry_space_group_name_Hall '-P 2ac 2n'
_symmetry_space_group_name_H-M 'P n m a'
_atom_sites_solution_hydrogens geom
_atom_sites_solution_primary direct
_atom_sites_solution_secondary difmap
_audit_creation_method SHELXL-97
_cell_angle_alpha 90.00
_cell_angle_beta 90.00
_cell_angle_gamma 90.00
_cell_formula_units_Z 4
_cell_length_a 18.833(4)
_cell_length_b 18.483(4)
_cell_length_c 14.978(4)
_cell_measurement_temperature 480(2)
_cell_volume 5214(2)
_computing_cell_refinement 'Bruker SAINT'
_computing_data_collection 'Bruker APEX2'
_computing_data_reduction 'Bruker SAINT'
_computing_molecular_graphics 'Bruker SHELXTL'
_computing_publication_material 'Bruker SHELXTL'
_computing_structure_refinement 'SHELXL-97 (Sheldrick, 2008)'
_computing_structure_solution 'SHELXS-97 (Sheldrick, 2008)'
_diffrn_ambient_temperature 480(2)
_diffrn_measured_fraction_theta_full 0.962
_diffrn_measured_fraction_theta_max 0.962
_diffrn_measurement_device_type 'Bruker Kappa APEX II'
_diffrn_measurement_method 'Omega scan'
_diffrn_radiation_monochromator graphite
_diffrn_radiation_source 'fine-focus sealed tube'
_diffrn_radiation_type MoK\a
_diffrn_radiation_wavelength 0.71073
_diffrn_reflns_av_R_equivalents 0.0700
_diffrn_reflns_av_sigmaI/netI 0.0748
_diffrn_reflns_limit_h_max 10
_diffrn_reflns_limit_h_min -25
_diffrn_reflns_limit_k_max 23
_diffrn_reflns_limit_k_min -24
_diffrn_reflns_limit_l_max 19
_diffrn_reflns_limit_l_min -13
_diffrn_reflns_number 18323
_diffrn_reflns_theta_full 28.43
_diffrn_reflns_theta_max 28.43
_diffrn_reflns_theta_min 1.74
_exptl_absorpt_coefficient_mu 0.081
_exptl_absorpt_correction_T_max 0.7457
_exptl_absorpt_correction_T_min 0.6780
_exptl_absorpt_correction_type multi-scan
_exptl_absorpt_process_details sadabs
_exptl_crystal_colour black
_exptl_crystal_density_diffrn 1.413
_exptl_crystal_density_method 'not measured'
_exptl_crystal_description block
_exptl_crystal_F_000 2288
_exptl_crystal_size_max 0.30
_exptl_crystal_size_mid 0.20
_exptl_crystal_size_min 0.10
_refine_diff_density_max 0.266
_refine_diff_density_min -0.219
_refine_diff_density_rms 0.043
_refine_ls_extinction_method none
_refine_ls_goodness_of_fit_ref 0.986
_refine_ls_hydrogen_treatment constr
_refine_ls_matrix_type full
_refine_ls_number_parameters 413
_refine_ls_number_reflns 6503
_refine_ls_number_restraints 0
_refine_ls_restrained_S_all 0.986
_refine_ls_R_factor_all 0.2133
_refine_ls_R_factor_gt 0.0807
_refine_ls_shift/su_max 0.009
_refine_ls_shift/su_mean 0.001
_refine_ls_structure_factor_coef Fsqd
_refine_ls_weighting_details 'calc w=1/[\s^2^(Fo^2^)+(0.1634P)^2^+0.4261P] where P=(Fo^2^+2Fc^2^)/3'
_refine_ls_weighting_scheme calc
_refine_ls_wR_factor_gt 0.2499
_refine_ls_wR_factor_ref 0.3476
_reflns_number_gt 2021
_reflns_number_total 6503
_reflns_threshold_expression >2sigma(I)
_cod_data_source_file c4cp01036a4.cif
_cod_data_source_block 480k
_cod_depositor_comments
;
The following automatic conversions were performed:

'_symmetry_cell_setting' value 'Orthorhombic' changed to
'orthorhombic' according to
/usr/data/users/saulius/crontab/automatic-downloads/rss-feeds/RSC/lib/dictionaries/cif_core.dic
dictionary named 'cif_core.dic' version 2.4.2 from 2011-04-26.

Automatic conversion script
Id: cif_fix_values 2281 2013-09-26 08:29:07Z andrius 

 Adding full bibliography for 7216130--7216142.cif.
;
_cod_original_sg_symbol_H-M Pnma
_cod_database_code 7216139

loop_
_symmetry_equiv_pos_as_xyz
'x, y, z'
'-x+1/2, -y, z+1/2'
'-x, y+1/2, -z'
'x+1/2, -y+1/2, -z+1/2'
'-x, -y, -z'
'x-1/2, y, -z-1/2'
'x, -y-1/2, z'
'-x-1/2, y-1/2, z-1/2'

loop_
_atom_site_label
_atom_site_type_symbol
_atom_site_fract_x
_atom_site_fract_y
_atom_site_fract_z
_atom_site_U_iso_or_equiv
_atom_site_adp_type
_atom_site_occupancy
_atom_site_symmetry_multiplicity
_atom_site_calc_flag
_atom_site_refinement_flags
N1 N 0.29688(16) 0.19190(15) 0.6780(2) 0.0755(9) Uani 1 1 d .
C1 C 0.2644(3) 0.2500 0.6414(3) 0.0652(13) Uani 1 2 d S
C15 C 0.2056(2) 0.2500 0.5717(3) 0.0613(12) Uani 1 2 d S
C20 C 0.2100(3) 0.1867(4) 0.5071(5) 0.131(2) Uani 1 1 d .
C3 C 0.2782(2) 0.1150(2) 0.6675(3) 0.0791(11) Uani 1 1 d .
C8 C 0.3149(2) 0.0737(2) 0.6054(3) 0.0857(12) Uani 1 1 d .
C16 C 0.1323(4) 0.2500 0.6118(5) 0.131(3) Uani 1 2 d S
C4 C 0.2262(3) 0.0889(3) 0.7245(4) 0.1044(16) Uani 1 1 d .
C23 C 0.2368(3) 0.2102(4) 0.4183(5) 0.160(4) Uani 1 1 d .
C45 C -0.0173(6) 0.2500 0.1761(6) 0.168(5) Uani 1 2 d S
C40 C -0.0940(4) 0.1871(5) 0.2782(6) 0.147(3) Uani 1 1 d .
C18 C 0.1109(6) 0.1339(5) 0.5612(7) 0.166(4) Uani 1 1 d .
C17 C 0.0860(4) 0.1910(7) 0.6090(5) 0.177(4) Uani 1 1 d .
C46 C -0.0758(4) 0.2500 0.2272(6) 0.103(2) Uani 1 2 d S
C2 C 0.3496(2) 0.2139(2) 0.7352(3) 0.0928(13) Uani 1 1 d .
H2 H 0.3797 0.1840 0.7679 0.111 Uiso 1 1 calc R
C7 C 0.2934(3) 0.0020(3) 0.5988(4) 0.1141(17) Uani 1 1 d .
H7 H 0.3163 -0.0285 0.5587 0.137 Uiso 1 1 calc R
C22 C 0.2232(4) 0.1747(9) 0.3384(7) 0.199(5) Uani 1 1 d .
C21 C 0.1495(8) 0.0896(4) 0.4283(10) 0.176(5) Uani 1 1 d .
C42 C 0.0058(10) 0.1313(6) 0.2246(10) 0.207(6) Uani 1 1 d .
C19 C 0.1718(6) 0.1286(4) 0.4987(8) 0.199(6) Uani 1 1 d .
C39 C -0.0581(7) 0.1284(5) 0.2858(9) 0.205(6) Uani 1 1 d .
C34 C 0.0118(4) 0.2096(6) 0.6103(4) 0.183(5) Uani 1 1 d .
C25 C 0.2071(4) 0.2075(5) 0.2625(6) 0.177(4) Uani 1 1 d .
C5 C 0.2070(3) 0.0165(4) 0.7122(5) 0.130(2) Uani 1 1 d .
H5 H 0.1714 -0.0034 0.7476 0.156 Uiso 1 1 calc R
C38 C -0.0394(9) 0.0891(5) 0.3604(13) 0.206(6) Uani 1 1 d .
C12 C 0.3751(2) 0.1019(3) 0.5515(4) 0.1043(15) Uani 1 1 d .
H12 H 0.3702 0.1546 0.5481 0.125 Uiso 1 1 calc R
C31 C 0.0536(10) 0.0955(12) 0.5165(19) 0.38(2) Uani 1 1 d .
C24 C 0.1739(7) 0.1099(6) 0.3415(12) 0.189(5) Uani 1 1 d .
C29 C 0.0333(10) 0.0663(4) 0.3548(13) 0.200(6) Uani 1 1 d .
C32 C -0.0042(12) 0.1018(6) 0.5113(8) 0.225(7) Uani 1 1 d .
C33 C -0.0362(4) 0.1728(8) 0.5672(6) 0.199(5) Uani 1 1 d .
C27 C 0.1244(10) 0.1037(8) 0.2674(9) 0.208(6) Uani 1 1 d .
C36 C -0.1061(5) 0.1761(10) 0.4469(8) 0.189(4) Uani 1 1 d .
C26 C 0.1531(6) 0.1792(9) 0.2097(6) 0.189(4) Uani 1 1 d .
C44 C 0.1017(6) 0.2086(8) 0.1701(5) 0.271(14) Uani 1 1 d .
C30 C 0.0794(11) 0.0676(4) 0.4289(12) 0.213(7) Uani 1 1 d .
C41 C -0.1219(3) 0.2100(5) 0.3671(8) 0.168(4) Uani 1 1 d .
C28 C 0.0638(11) 0.0911(10) 0.2700(17) 0.279(13) Uani 1 1 d .
C43 C 0.0278(6) 0.1861(10) 0.1744(7) 0.234(7) Uani 1 1 d .
C6 C 0.2388(4) -0.0251(3) 0.6504(6) 0.137(2) Uani 1 1 d .
H6 H 0.2239 -0.0726 0.6423 0.164 Uiso 1 1 calc R
C35 C -0.0568(8) 0.1081(7) 0.4370(12) 0.205(6) Uani 1 1 d .
C37 C -0.0905(4) 0.2093(5) 0.5220(6) 0.170(4) Uani 1 1 d .
C9 C 0.1952(3) 0.1328(4) 0.7991(5) 0.141(2) Uani 1 1 d .
H9 H 0.2001 0.1839 0.7830 0.170 Uiso 1 1 calc R
C13 C 0.4446(3) 0.0853(6) 0.5986(6) 0.197(4) Uani 1 1 d .
H13A H 0.4390 0.0928 0.6616 0.295 Uiso 1 1 calc R
H13B H 0.4811 0.1167 0.5762 0.295 Uiso 1 1 calc R
H13C H 0.4576 0.0359 0.5876 0.295 Uiso 1 1 calc R
C14 C 0.3753(4) 0.0730(4) 0.4577(5) 0.158(2) Uani 1 1 d .
H14A H 0.3916 0.0238 0.4580 0.237 Uiso 1 1 calc R
H14B H 0.4064 0.1018 0.4215 0.237 Uiso 1 1 calc R
H14C H 0.3280 0.0749 0.4338 0.237 Uiso 1 1 calc R
C10 C 0.2389(4) 0.1200(6) 0.8858(5) 0.201(4) Uani 1 1 d .
H10A H 0.2356 0.0700 0.9027 0.302 Uiso 1 1 calc R
H10B H 0.2203 0.1498 0.9328 0.302 Uiso 1 1 calc R
H10C H 0.2877 0.1323 0.8752 0.302 Uiso 1 1 calc R
C11 C 0.1162(4) 0.1189(6) 0.8199(5) 0.218(5) Uani 1 1 d .
H11A H 0.0875 0.1384 0.7728 0.328 Uiso 1 1 calc R
H11B H 0.1040 0.1417 0.8753 0.328 Uiso 1 1 calc R
H11C H 0.1081 0.0677 0.8245 0.328 Uiso 1 1 calc R

loop_
_atom_site_aniso_label
_atom_site_aniso_U_11
_atom_site_aniso_U_22
_atom_site_aniso_U_33
_atom_site_aniso_U_23
_atom_site_aniso_U_13
_atom_site_aniso_U_12
N1 0.0678(18) 0.080(2) 0.079(2) 0.0117(17) -0.0142(17) -0.0051(15)
C1 0.060(3) 0.073(3) 0.063(3) 0.000 -0.002(3) 0.000
C15 0.053(3) 0.063(3) 0.068(3) 0.000 -0.005(2) 0.000
C20 0.124(4) 0.129(4) 0.140(5) -0.047(4) -0.069(4) 0.067(4)
C3 0.066(2) 0.085(2) 0.086(3) 0.030(2) -0.017(2) -0.007(2)
C8 0.074(2) 0.074(2) 0.109(3) 0.017(2) -0.019(3) 0.005(2)
C16 0.074(5) 0.249(11) 0.071(5) 0.000 -0.012(4) 0.000
C4 0.085(3) 0.127(4) 0.101(4) 0.050(3) -0.014(3) -0.011(3)
C23 0.067(3) 0.300(11) 0.113(4) -0.049(5) -0.026(3) 0.066(4)
C45 0.105(7) 0.322(16) 0.077(6) 0.000 -0.038(6) 0.000
C40 0.116(5) 0.167(7) 0.157(7) 0.021(6) -0.074(5) -0.052(5)
C18 0.203(10) 0.147(6) 0.146(8) 0.062(6) -0.053(7) 0.041(7)
C17 0.093(5) 0.341(12) 0.098(5) 0.093(6) -0.027(4) -0.070(6)
C46 0.088(5) 0.111(5) 0.110(6) 0.000 -0.048(5) 0.000
C2 0.085(3) 0.102(3) 0.091(3) 0.008(2) -0.035(3) 0.000(2)
C7 0.113(4) 0.078(3) 0.151(5) 0.011(3) -0.040(4) 0.007(3)
C22 0.086(5) 0.386(15) 0.125(7) -0.065(9) -0.009(5) 0.115(7)
C21 0.194(9) 0.065(4) 0.269(13) -0.031(5) -0.131(10) 0.051(4)
C42 0.235(15) 0.189(9) 0.197(14) -0.117(9) -0.092(12) -0.018(11)
C19 0.246(10) 0.101(4) 0.251(11) -0.081(6) -0.182(10) 0.101(6)
C39 0.225(11) 0.117(6) 0.273(13) 0.051(7) -0.179(11) -0.081(7)
C34 0.099(5) 0.359(17) 0.090(4) 0.071(6) 0.011(3) -0.035(5)
C25 0.078(3) 0.349(14) 0.105(4) -0.054(6) 0.024(4) 0.031(5)
C5 0.097(4) 0.126(5) 0.167(6) 0.073(4) -0.032(4) -0.033(4)
C38 0.224(12) 0.083(5) 0.310(17) 0.024(7) -0.162(12) -0.065(6)
C12 0.083(3) 0.100(3) 0.130(5) -0.002(3) 0.004(3) 0.006(2)
C31 0.277(19) 0.33(2) 0.52(4) 0.36(3) -0.25(3) -0.21(2)
C24 0.161(10) 0.158(8) 0.249(14) -0.031(9) 0.014(11) 0.119(8)
C29 0.261(18) 0.054(3) 0.287(16) -0.046(6) -0.087(15) -0.015(6)
C32 0.38(2) 0.152(7) 0.145(8) 0.022(7) 0.018(13) -0.181(11)
C33 0.099(5) 0.382(16) 0.117(6) 0.111(9) -0.014(5) -0.090(7)
C27 0.209(12) 0.212(11) 0.203(12) -0.126(10) -0.063(12) 0.136(11)
C36 0.111(6) 0.315(15) 0.140(9) 0.027(10) 0.013(6) -0.099(8)
C26 0.157(9) 0.303(13) 0.107(6) -0.079(8) 0.005(6) 0.093(8)
C44 0.138(7) 0.60(4) 0.078(4) -0.103(10) -0.008(4) 0.081(12)
C30 0.310(19) 0.049(3) 0.282(16) 0.037(6) -0.134(16) -0.010(6)
C41 0.059(3) 0.284(11) 0.163(6) 0.019(7) -0.025(4) -0.053(4)
C28 0.225(15) 0.244(16) 0.37(3) -0.240(19) -0.15(2) 0.131(15)
C43 0.142(9) 0.44(2) 0.115(7) -0.148(10) -0.059(6) 0.112(11)
C6 0.112(5) 0.098(4) 0.201(7) 0.051(5) -0.053(5) -0.020(4)
C35 0.227(14) 0.181(10) 0.207(13) -0.017(9) 0.009(11) -0.167(11)
C37 0.076(4) 0.309(12) 0.126(5) 0.025(6) 0.026(4) -0.050(5)
C9 0.121(5) 0.186(6) 0.117(5) 0.054(5) 0.027(4) -0.009(4)
C13 0.074(4) 0.295(11) 0.221(8) -0.005(7) -0.014(5) -0.003(4)
C14 0.153(5) 0.174(5) 0.147(6) -0.009(5) 0.025(4) 0.038(5)
C10 0.165(7) 0.325(12) 0.114(5) 0.039(6) -0.009(5) -0.030(7)
C11 0.132(6) 0.368(13) 0.155(7) 0.111(8) 0.037(5) 0.022(7)

loop_
_atom_type_symbol
_atom_type_description
_atom_type_scat_dispersion_real
_atom_type_scat_dispersion_imag
_atom_type_scat_source
C C 0.0033 0.0016 'International Tables Vol C Tables 4.2.6.8 and 6.1.1.4'
H H 0.0000 0.0000 'International Tables Vol C Tables 4.2.6.8 and 6.1.1.4'
N N 0.0061 0.0033 'International Tables Vol C Tables 4.2.6.8 and 6.1.1.4'

loop_
_geom_angle_atom_site_label_1
_geom_angle_atom_site_label_2
_geom_angle_atom_site_label_3
_geom_angle
_geom_angle_site_symmetry_1
_geom_angle_site_symmetry_3
C1 N1 C2 110.2(3) . .
C1 N1 C3 128.0(3) . .
C2 N1 C3 121.6(3) . .
N1 C1 N1 105.2(4) . 7_565
N1 C1 C15 127.4(2) . .
N1 C1 C15 127.4(2) 7_565 .
C16 C15 C20 107.7(4) . 7_565
C16 C15 C20 107.7(4) . .
C20 C15 C20 100.6(7) 7_565 .
C16 C15 C1 113.2(4) . .
C20 C15 C1 113.3(3) 7_565 .
C20 C15 C1 113.3(3) . .
C19 C20 C23 110.1(8) . .
C19 C20 C15 131.8(8) . .
C23 C20 C15 111.3(6) . .
C4 C3 C8 125.0(4) . .
C4 C3 N1 116.1(4) . .
C8 C3 N1 118.9(3) . .
C3 C8 C7 115.3(5) . .
C3 C8 C12 123.5(4) . .
C7 C8 C12 121.2(5) . .
C17 C16 C17 102.6(11) . 7_565
C17 C16 C15 124.1(6) . .
C17 C16 C15 124.1(6) 7_565 .
C3 C4 C5 115.8(6) . .
C3 C4 C9 123.0(5) . .
C5 C4 C9 121.0(6) . .
C22 C23 C23 118.2(8) . 7_565
C22 C23 C20 124.7(9) . .
C23 C23 C20 107.0(4) 7_565 .
C46 C45 C43 119.3(9) . .
C46 C45 C43 119.3(9) . 7_565
C43 C45 C43 108.5(16) . 7_565
C39 C40 C46 127.3(10) . .
C39 C40 C41 110.3(10) . .
C46 C40 C41 109.2(9) . .
C17 C18 C31 111.4(17) . .
C17 C18 C19 130.5(9) . .
C31 C18 C19 104.7(16) . .
C18 C17 C16 114.0(7) . .
C18 C17 C34 121.8(9) . .
C16 C17 C34 114.8(11) . .
C45 C46 C40 120.1(5) . 7_565
C45 C46 C40 120.1(5) . .
C40 C46 C40 108.5(11) 7_565 .
C2 C2 N1 107.2(2) 7_565 .
C2 C2 H2 126.4 7_565 .
N1 C2 H2 126.4 . .
C6 C7 C8 121.5(6) . .
C6 C7 H7 119.2 . .
C8 C7 H7 119.2 . .
C25 C22 C23 124.5(14) . .
C25 C22 C24 104.3(10) . .
C23 C22 C24 117.4(11) . .
C19 C21 C30 116.8(15) . .
C19 C21 C24 118.1(14) . .
C30 C21 C24 113.0(11) . .
C43 C42 C28 114(2) . .
C43 C42 C39 128.1(13) . .
C28 C42 C39 106.9(17) . .
C20 C19 C21 133.8(14) . .
C20 C19 C18 108.3(7) . .
C21 C19 C18 106.7(12) . .
C40 C39 C38 130.6(17) . .
C40 C39 C42 109.6(10) . .
C38 C39 C42 107.8(14) . .
C33 C34 C17 122.8(11) . .
C33 C34 C34 121.5(7) . 7_565
C17 C34 C34 103.8(6) . 7_565
C22 C25 C26 118.9(11) . .
C22 C25 C25 117.2(8) . 7_565
C26 C25 C25 112.2(8) . 7_565
C6 C5 C4 121.5(6) . .
C6 C5 H5 119.3 . .
C4 C5 H5 119.3 . .
C35 C38 C39 122.2(17) . .
C35 C38 C29 112.8(14) . .
C39 C38 C29 110.5(18) . .
C8 C12 C14 112.7(5) . .
C8 C12 C13 109.5(5) . .
C14 C12 C13 111.1(5) . .
C8 C12 H12 107.8 . .
C14 C12 H12 107.8 . .
C13 C12 H12 107.8 . .
C32 C31 C18 136(3) . .
C32 C31 C30 107(2) . .
C18 C31 C30 109.3(18) . .
C21 C24 C27 117.8(13) . .
C21 C24 C22 115.7(13) . .
C27 C24 C22 115.6(13) . .
C30 C29 C38 122.6(15) . .
C30 C29 C28 115.7(16) . .
C38 C29 C28 109.4(16) . .
C31 C32 C35 136(2) . .
C31 C32 C33 114(2) . .
C35 C32 C33 94.2(14) . .
C34 C33 C37 119.7(13) . .
C34 C33 C32 114.1(10) . .
C37 C33 C32 113.6(11) . .
C28 C27 C24 128.2(19) . .
C28 C27 C26 119.0(18) . .
C24 C27 C26 96.7(13) . .
C37 C36 C41 125.2(16) . .
C37 C36 C35 108.8(12) . .
C41 C36 C35 114.1(12) . .
C44 C26 C25 131.8(15) . .
C44 C26 C27 110.1(11) . .
C25 C26 C27 104.5(11) . .
C26 C44 C43 126.3(15) . .
C26 C44 C44 115.6(10) . 7_565
C43 C44 C44 106.6(9) . 7_565
C21 C30 C29 126.1(15) . .
C21 C30 C31 102.5(14) . .
C29 C30 C31 119.8(18) . .
C36 C41 C41 116.9(9) . 7_565
C36 C41 C40 124.5(10) . .
C41 C41 C40 106.5(5) 7_565 .
C27 C28 C29 118(2) . .
C27 C28 C42 127(3) . .
C29 C28 C42 105.3(18) . .
C42 C43 C44 122.8(14) . .
C42 C43 C45 115.4(13) . .
C44 C43 C45 109.2(16) . .
C5 C6 C7 120.7(6) . .
C5 C6 H6 119.6 . .
C7 C6 H6 119.6 . .
C38 C35 C32 119.4(16) . .
C38 C35 C36 117.9(16) . .
C32 C35 C36 112.6(13) . .
C36 C37 C33 110.6(11) . .
C36 C37 C37 117.8(9) . 7_565
C33 C37 C37 118.8(7) . 7_565
C4 C9 C11 115.9(7) . .
C4 C9 C10 109.4(6) . .
C11 C9 C10 108.4(5) . .
C4 C9 H9 107.6 . .
C11 C9 H9 107.6 . .
C10 C9 H9 107.6 . .
C12 C13 H13A 109.5 . .
C12 C13 H13B 109.5 . .
H13A C13 H13B 109.5 . .
C12 C13 H13C 109.5 . .
H13A C13 H13C 109.5 . .
H13B C13 H13C 109.5 . .
C12 C14 H14A 109.5 . .
C12 C14 H14B 109.5 . .
H14A C14 H14B 109.5 . .
C12 C14 H14C 109.5 . .
H14A C14 H14C 109.5 . .
H14B C14 H14C 109.5 . .
C9 C10 H10A 109.5 . .
C9 C10 H10B 109.5 . .
H10A C10 H10B 109.5 . .
C9 C10 H10C 109.5 . .
H10A C10 H10C 109.5 . .
H10B C10 H10C 109.5 . .
C9 C11 H11A 109.5 . .
C9 C11 H11B 109.5 . .
H11A C11 H11B 109.5 . .
C9 C11 H11C 109.5 . .
H11A C11 H11C 109.5 . .
H11B C11 H11C 109.5 . .

loop_
_geom_bond_atom_site_label_1
_geom_bond_atom_site_label_2
_geom_bond_distance
_geom_bond_site_symmetry_2
N1 C1 1.352(4) .
N1 C2 1.373(5) .
N1 C3 1.472(5) .
C1 N1 1.352(4) 7_565
C1 C15 1.522(7) .
C15 C16 1.504(9) .
C15 C20 1.521(7) 7_565
C15 C20 1.521(7) .
C20 C19 1.298(11) .
C20 C23 1.487(10) .
C3 C4 1.386(6) .
C3 C8 1.388(6) .
C8 C7 1.390(6) .
C8 C12 1.486(6) .
C16 C17 1.397(9) .
C16 C17 1.397(9) 7_565
C4 C5 1.398(8) .
C4 C9 1.500(8) .
C23 C22 1.388(10) .
C23 C23 1.471(16) 7_565
C45 C46 1.343(13) .
C45 C43 1.454(13) .
C45 C43 1.454(13) 7_565
C40 C39 1.284(12) .
C40 C46 1.433(9) .
C40 C41 1.492(11) .
C18 C17 1.359(13) .
C18 C31 1.454(18) .
C18 C19 1.483(14) .
C17 C34 1.439(11) .
C46 C40 1.433(9) 7_565
C2 C2 1.336(8) 7_565
C2 H2 0.9300 .
C7 C6 1.379(8) .
C7 H7 0.9300 .
C22 C25 1.325(12) .
C22 C24 1.516(14) .
C21 C19 1.346(11) .
C21 C30 1.380(17) .
C21 C24 1.428(13) .
C42 C43 1.329(17) .
C42 C28 1.484(19) .
C42 C39 1.514(18) .
C39 C38 1.377(14) .
C34 C33 1.302(12) .
C34 C34 1.49(2) 7_565
C25 C26 1.389(12) .
C25 C25 1.570(18) 7_565
C5 C6 1.344(9) .
C5 H5 0.9300 .
C38 C35 1.244(18) .
C38 C29 1.435(17) .
C12 C14 1.502(8) .
C12 C13 1.519(8) .
C12 H12 0.9800 .
C31 C32 1.10(2) .
C31 C30 1.49(3) .
C24 C27 1.455(16) .
C29 C30 1.409(18) .
C29 C28 1.47(2) .
C32 C35 1.494(19) .
C32 C33 1.670(16) .
C33 C37 1.400(11) .
C27 C28 1.16(2) .
C27 C26 1.728(16) .
C36 C37 1.315(12) .
C36 C41 1.382(12) .
C36 C35 1.570(16) .
C26 C44 1.259(13) .
C44 C43 1.454(17) .
C44 C44 1.53(3) 7_565
C41 C41 1.479(18) 7_565
C6 H6 0.9300 .
C37 C37 1.504(18) 7_565
C9 C11 1.540(9) .
C9 C10 1.555(9) .
C9 H9 0.9800 .
C13 H13A 0.9600 .
C13 H13B 0.9600 .
C13 H13C 0.9600 .
C14 H14A 0.9600 .
C14 H14B 0.9600 .
C14 H14C 0.9600 .
C10 H10A 0.9600 .
C10 H10B 0.9600 .
C10 H10C 0.9600 .
C11 H11A 0.9600 .
C11 H11B 0.9600 .
C11 H11C 0.9600 .

loop_
_geom_torsion_atom_site_label_1
_geom_torsion_atom_site_label_2
_geom_torsion_atom_site_label_3
_geom_torsion_atom_site_label_4
_geom_torsion
_geom_torsion_site_symmetry_1
_geom_torsion_site_symmetry_4
C2 N1 C1 N1 -1.1(5) . 7_565
C3 N1 C1 N1 174.2(3) . 7_565
C2 N1 C1 C15 177.1(4) . .
C3 N1 C1 C15 -7.6(7) . .
N1 C1 C15 C16 91.1(5) . .
N1 C1 C15 C16 -91.1(5) 7_565 .
N1 C1 C15 C20 -145.8(5) . 7_565
N1 C1 C15 C20 32.0(7) 7_565 7_565
N1 C1 C15 C20 -32.0(7) . .
N1 C1 C15 C20 145.8(5) 7_565 .
C16 C15 C20 C19 -18.6(8) . .
C20 C15 C20 C19 -131.2(6) 7_565 .
C1 C15 C20 C19 107.5(6) . .
C16 C15 C20 C23 128.9(4) . .
C20 C15 C20 C23 16.3(6) 7_565 .
C1 C15 C20 C23 -105.0(4) . .
C1 N1 C3 C4 -84.8(5) . .
C2 N1 C3 C4 89.9(4) . .
C1 N1 C3 C8 97.7(5) . .
C2 N1 C3 C8 -87.5(5) . .
C4 C3 C8 C7 3.6(6) . .
N1 C3 C8 C7 -179.1(3) . .
C4 C3 C8 C12 -173.9(4) . .
N1 C3 C8 C12 3.3(6) . .
C20 C15 C16 C17 124.4(6) 7_565 .
C20 C15 C16 C17 16.6(7) . .
C1 C15 C16 C17 -109.5(6) . .
C20 C15 C16 C17 -16.6(7) 7_565 7_565
C20 C15 C16 C17 -124.4(6) . 7_565
C1 C15 C16 C17 109.5(6) . 7_565
C8 C3 C4 C5 -4.8(6) . .
N1 C3 C4 C5 177.9(4) . .
C8 C3 C4 C9 171.2(5) . .
N1 C3 C4 C9 -6.1(6) . .
C19 C20 C23 C22 -0.4(8) . .
C15 C20 C23 C22 -155.2(6) . .
C19 C20 C23 C23 144.0(4) . 7_565
C15 C20 C23 C23 -10.8(4) . 7_565
C31 C18 C17 C16 -146.5(9) . .
C19 C18 C17 C16 -12.7(12) . .
C31 C18 C17 C34 -1.7(13) . .
C19 C18 C17 C34 132.1(9) . .
C17 C16 C17 C18 143.6(7) 7_565 .
C15 C16 C17 C18 -4.2(10) . .
C17 C16 C17 C34 -3.8(10) 7_565 .
C15 C16 C17 C34 -151.5(6) . .
C43 C45 C46 C40 138.2(6) . 7_565
C43 C45 C46 C40 1.1(10) 7_565 7_565
C43 C45 C46 C40 -1.1(10) . .
C43 C45 C46 C40 -138.2(6) 7_565 .
C39 C40 C46 C45 4.0(11) . .
C41 C40 C46 C45 140.8(7) . .
C39 C40 C46 C40 -139.4(8) . 7_565
C41 C40 C46 C40 -2.7(9) . 7_565
C1 N1 C2 C2 0.7(3) . 7_565
C3 N1 C2 C2 -174.9(3) . 7_565
C3 C8 C7 C6 0.6(7) . .
C12 C8 C7 C6 178.2(5) . .
C23 C23 C22 C25 -3.2(11) 7_565 .
C20 C23 C22 C25 137.7(10) . .
C23 C23 C22 C24 -137.0(8) 7_565 .
C20 C23 C22 C24 3.8(10) . .
C23 C20 C19 C21 -4.2(12) . .
C15 C20 C19 C21 143.6(10) . .
C23 C20 C19 C18 -141.6(6) . .
C15 C20 C19 C18 6.2(9) . .
C30 C21 C19 C20 -135.6(13) . .
C24 C21 C19 C20 4.5(15) . .
C30 C21 C19 C18 2.3(11) . .
C24 C21 C19 C18 142.5(10) . .
C17 C18 C19 C20 12.0(11) . .
C31 C18 C19 C20 148.1(7) . .
C17 C18 C19 C21 -137.3(9) . .
C31 C18 C19 C21 -1.3(10) . .
C46 C40 C39 C38 132.0(12) . .
C41 C40 C39 C38 -4.4(13) . .
C46 C40 C39 C42 -5.3(11) . .
C41 C40 C39 C42 -141.7(7) . .
C43 C42 C39 C40 5.0(15) . .
C28 C42 C39 C40 146.6(8) . .
C43 C42 C39 C38 -142.3(13) . .
C28 C42 C39 C38 -0.6(12) . .
C18 C17 C34 C33 0.9(12) . .
C16 C17 C34 C33 145.5(8) . .
C18 C17 C34 C34 -142.1(7) . 7_565
C16 C17 C34 C34 2.4(6) . 7_565
C23 C22 C25 C26 -137.2(10) . .
C24 C22 C25 C26 1.5(9) . .
C23 C22 C25 C25 3.1(10) . 7_565
C24 C22 C25 C25 141.8(6) . 7_565
C3 C4 C5 C6 1.8(8) . .
C9 C4 C5 C6 -174.4(5) . .
C40 C39 C38 C35 -0.3(19) . .
C42 C39 C38 C35 137.6(14) . .
C40 C39 C38 C29 -136.8(13) . .
C42 C39 C38 C29 1.1(11) . .
C3 C8 C12 C14 -142.5(5) . .
C7 C8 C12 C14 40.0(6) . .
C3 C8 C12 C13 93.2(6) . .
C7 C8 C12 C13 -84.2(7) . .
C17 C18 C31 C32 1(3) . .
C19 C18 C31 C32 -144(2) . .
C17 C18 C31 C30 145.4(12) . .
C19 C18 C31 C30 0.0(12) . .
C19 C21 C24 C27 -142.8(9) . .
C30 C21 C24 C27 -1.3(11) . .
C19 C21 C24 C22 -0.1(12) . .
C30 C21 C24 C22 141.4(9) . .
C25 C22 C24 C21 -145.6(8) . .
C23 C22 C24 C21 -3.4(12) . .
C25 C22 C24 C27 -2.0(10) . .
C23 C22 C24 C27 140.1(9) . .
C35 C38 C29 C30 -1.6(13) . .
C39 C38 C29 C30 139.2(11) . .
C35 C38 C29 C28 -142.0(12) . .
C39 C38 C29 C28 -1.2(13) . .
C18 C31 C32 C35 125(3) . .
C30 C31 C32 C35 -19(3) . .
C18 C31 C32 C33 0(3) . .
C30 C31 C32 C33 -144.4(13) . .
C17 C34 C33 C37 -138.8(9) . .
C34 C34 C33 C37 -2.0(10) 7_565 .
C17 C34 C33 C32 0.6(10) . .
C34 C34 C33 C32 137.4(6) 7_565 .
C31 C32 C33 C34 -1.2(16) . .
C35 C32 C33 C34 -146.4(7) . .
C31 C32 C33 C37 140.7(14) . .
C35 C32 C33 C37 -4.5(9) . .
C21 C24 C27 C28 8.9(19) . .
C22 C24 C27 C28 -133.8(17) . .
C21 C24 C27 C26 144.3(8) . .
C22 C24 C27 C26 1.6(10) . .
C22 C25 C26 C44 134.5(13) . .
C25 C25 C26 C44 -7.7(14) 7_565 .
C22 C25 C26 C27 -0.5(9) . .
C25 C25 C26 C27 -142.7(6) 7_565 .
C28 C27 C26 C44 -5.7(15) . .
C24 C27 C26 C44 -146.6(8) . .
C28 C27 C26 C25 140.2(12) . .
C24 C27 C26 C25 -0.7(9) . .
C25 C26 C44 C43 -130.1(15) . .
C27 C26 C44 C43 3.1(13) . .
C25 C26 C44 C44 7.9(14) . 7_565
C27 C26 C44 C44 141.1(6) . 7_565
C19 C21 C30 C29 140.0(11) . .
C24 C21 C30 C29 -2.0(13) . .
C19 C21 C30 C31 -2.2(12) . .
C24 C21 C30 C31 -144.3(10) . .
C38 C29 C30 C21 -138.3(12) . .
C28 C29 C30 C21 -0.2(16) . .
C38 C29 C30 C31 -1.8(16) . .
C28 C29 C30 C31 136.4(15) . .
C32 C31 C30 C21 156.0(11) . .
C18 C31 C30 C21 1.2(13) . .
C32 C31 C30 C29 10.7(18) . .
C18 C31 C30 C29 -144.1(10) . .
C37 C36 C41 C41 -0.7(11) . 7_565
C35 C36 C41 C41 -139.2(8) . 7_565
C37 C36 C41 C40 136.7(11) . .
C35 C36 C41 C40 -1.8(12) . .
C39 C40 C41 C36 5.1(10) . .
C46 C40 C41 C36 -139.4(8) . .
C39 C40 C41 C41 146.1(5) . 7_565
C46 C40 C41 C41 1.6(5) . 7_565
C24 C27 C28 C29 -11(2) . .
C26 C27 C28 C29 -138.6(15) . .
C24 C27 C28 C42 130.6(19) . .
C26 C27 C28 C42 3(2) . .
C30 C29 C28 C27 6.8(18) . .
C38 C29 C28 C27 150.2(13) . .
C30 C29 C28 C42 -142.7(10) . .
C38 C29 C28 C42 0.7(13) . .
C43 C42 C28 C27 2(2) . .
C39 C42 C28 C27 -145.9(17) . .
C43 C42 C28 C29 147.5(13) . .
C39 C42 C28 C29 -0.1(13) . .
C28 C42 C43 C44 -4.7(17) . .
C39 C42 C43 C44 134.6(12) . .
C28 C42 C43 C45 -142.2(10) . .
C39 C42 C43 C45 -2.9(17) . .
C26 C44 C43 C42 1.9(18) . .
C44 C44 C43 C42 -139.1(11) 7_565 .
C26 C44 C43 C45 141.6(11) . .
C44 C44 C43 C45 0.6(9) 7_565 .
C46 C45 C43 C42 0.8(13) . .
C43 C45 C43 C42 142.0(11) 7_565 .
C46 C45 C43 C44 -142.2(8) . .
C43 C45 C43 C44 -1.0(14) 7_565 .
C4 C5 C6 C7 2.2(9) . .
C8 C7 C6 C5 -3.4(8) . .
C39 C38 C35 C32 -138.5(12) . .
C29 C38 C35 C32 -2.9(13) . .
C39 C38 C35 C36 4.3(17) . .
C29 C38 C35 C36 139.9(10) . .
C31 C32 C35 C38 17(3) . .
C33 C32 C35 C38 148.8(10) . .
C31 C32 C35 C36 -127(2) . .
C33 C32 C35 C36 4.1(10) . .
C37 C36 C35 C38 -148.2(10) . .
C41 C36 C35 C38 -3.1(14) . .
C37 C36 C35 C32 -3.0(11) . .
C41 C36 C35 C32 142.2(9) . .
C41 C36 C37 C33 -140.6(10) . .
C35 C36 C37 C33 -0.3(9) . .
C41 C36 C37 C37 0.7(11) . 7_565
C35 C36 C37 C37 141.0(7) . 7_565
C34 C33 C37 C36 142.9(8) . .
C32 C33 C37 C36 3.2(9) . .
C34 C33 C37 C37 2.0(9) . 7_565
C32 C33 C37 C37 -137.7(7) . 7_565
C3 C4 C9 C11 146.2(5) . .
C5 C4 C9 C11 -38.0(8) . .
C3 C4 C9 C10 -90.8(6) . .
C5 C4 C9 C10 85.0(7) . .
